data_4060665
_journal_name_full Organometallics
_journal_paper_doi 10.1021/om0509185
_journal_year 2006
_chemical_formula_sum 'C8 H24 O8 P4 Rh2'
_chemical_formula_weight 577.97
_space_group_IT_number 15
_symmetry_cell_setting monoclinic
_symmetry_space_group_name_Hall '-C 2yc'
_symmetry_space_group_name_H-M 'C 1 2/c 1'
_cell_angle_alpha 90.00
_cell_angle_beta 99.246(3)
_cell_angle_gamma 90.00
_cell_formula_units_Z 4
_cell_length_a 17.7477(11)
_cell_length_b 11.4490(8)
_cell_length_c 9.3595(6)
_cell_measurement_temperature 120(2)
_cell_volume 1877.1(2)
_diffrn_ambient_temperature 120(2)
_exptl_crystal_density_diffrn 2.045
_cod_depositor_comments
;
The following automatic conversions were performed:
'_symmetry_cell_setting' value 'Monoclinic' changed to 'monoclinic'
according to '/home/saulius/struct/CIF-dictionaries/cif_core.dic'
dictionary named 'cif_core.dic' version 2.4.1 from 2010-06-29.

Automatic conversion script
Id: cif_fix_enum 1527 2010-12-29 10:47:43Z saulius 
;
_cod_original_sg_symbol_H-M 'C 2/c'
_cod_database_code 4060665

loop_
_symmetry_equiv_pos_as_xyz
'x, y, z'
'-x, y, -z+1/2'
'x+1/2, y+1/2, z'
'-x+1/2, y+1/2, -z+1/2'
'-x, -y, -z'
'x, -y, z-1/2'
'-x+1/2, -y+1/2, -z'
'x+1/2, -y+1/2, z-1/2'

loop_
_atom_site_label
_atom_site_type_symbol
_atom_site_fract_x
_atom_site_fract_y
_atom_site_fract_z
_atom_site_U_iso_or_equiv
_atom_site_adp_type
_atom_site_occupancy
_atom_site_symmetry_multiplicity
_atom_site_calc_flag
_atom_site_refinement_flags
_atom_site_disorder_assembly
_atom_site_disorder_group
Rh1 Rh 0.00597(2) 0.10681(3) 0.12206(4) 0.01440(15) Uani 1 1 d . . .
P1 P 0.0000 -0.14250(15) 0.2500 0.0141(4) Uani 1 2 d S . .
P2 P 0.0000 0.35065(16) 0.2500 0.0207(4) Uani 1 2 d S . .
P3 P 0.15801(7) 0.10616(12) 0.32318(15) 0.0248(3) Uani 1 1 d . . .
O1 O -0.02069(17) -0.0690(3) 0.1137(3) 0.0166(7) Uani 1 1 d . . .
O2 O 0.03258(19) 0.2813(3) 0.1361(3) 0.0238(8) Uani 1 1 d . . .
O3 O 0.11807(17) 0.0606(3) 0.1811(4) 0.0220(8) Uani 1 1 d . . .
O4 O 0.10747(17) 0.1531(3) 0.4246(4) 0.0234(8) Uani 1 1 d . . .
C1 C 0.0791(3) -0.2345(5) 0.2350(5) 0.0247(12) Uani 1 1 d . . .
H1A H 0.0941 -0.2771 0.3259 0.037 Uiso 1 1 calc R . .
H1B H 0.1221 -0.1868 0.2151 0.037 Uiso 1 1 calc R . .
H1C H 0.0649 -0.2902 0.1558 0.037 Uiso 1 1 calc R . .
C2 C -0.0733(3) 0.4442(5) 0.1623(6) 0.0345(14) Uani 1 1 d . . .
H2A H -0.0975 0.4847 0.2353 0.052 Uiso 1 1 calc R . .
H2B H -0.1116 0.3976 0.0999 0.052 Uiso 1 1 calc R . .
H2C H -0.0511 0.5017 0.1035 0.052 Uiso 1 1 calc R . .
C3 C 0.2216(3) 0.2191(5) 0.2848(6) 0.0418(16) Uani 1 1 d . . .
H3A H 0.1921 0.2825 0.2321 0.063 Uiso 1 1 calc R . .
H3B H 0.2575 0.1873 0.2254 0.063 Uiso 1 1 calc R . .
H3C H 0.2500 0.2494 0.3757 0.063 Uiso 1 1 calc R . .
C4 C 0.2177(3) -0.0052(6) 0.4132(6) 0.0391(15) Uani 1 1 d . . .
H4A H 0.1861 -0.0640 0.4516 0.059 Uiso 1 1 calc R . .
H4B H 0.2533 0.0292 0.4929 0.059 Uiso 1 1 calc R . .
H4C H 0.2465 -0.0423 0.3445 0.059 Uiso 1 1 calc R . .

loop_
_atom_site_aniso_label
_atom_site_aniso_U_11
_atom_site_aniso_U_22
_atom_site_aniso_U_33
_atom_site_aniso_U_23
_atom_site_aniso_U_13
_atom_site_aniso_U_12
Rh1 0.0163(2) 0.0149(2) 0.0127(2) 0.00002(18) 0.00447(15) 0.00015(16)
P1 0.0165(9) 0.0139(9) 0.0124(9) 0.000 0.0039(7) 0.000
P2 0.0293(11) 0.0139(10) 0.0202(10) 0.000 0.0076(8) 0.000
P3 0.0219(8) 0.0296(8) 0.0235(8) -0.0017(7) 0.0057(6) -0.0026(6)
O1 0.0198(17) 0.0206(18) 0.0097(17) -0.0052(15) 0.0037(14) -0.0038(14)
O2 0.029(2) 0.0196(19) 0.0247(19) -0.0027(17) 0.0104(15) -0.0043(15)
O3 0.0183(18) 0.0294(19) 0.0200(18) -0.0008(17) 0.0081(15) -0.0005(15)
O4 0.0196(19) 0.030(2) 0.0217(19) -0.0004(17) 0.0053(15) -0.0028(15)
C1 0.026(3) 0.023(3) 0.026(3) 0.003(3) 0.006(2) 0.010(2)
C2 0.040(4) 0.029(3) 0.038(3) 0.005(3) 0.015(3) 0.008(3)
C3 0.036(4) 0.054(4) 0.036(3) -0.010(3) 0.008(3) -0.015(3)
C4 0.029(3) 0.057(4) 0.030(3) -0.008(3) 0.003(3) 0.005(3)

loop_
_geom_bond_atom_site_label_1
_geom_bond_atom_site_label_2
_geom_bond_distance
_geom_bond_site_symmetry_2
_geom_bond_publ_flag
Rh1 O3 2.047(3) . ?
Rh1 O2 2.052(3) . ?
Rh1 O4 2.060(3) 2 ?
Rh1 O1 2.066(3) . ?
Rh1 O1 2.304(3) 5 ?
Rh1 Rh1 2.4379(7) 2 ?
P1 O1 1.523(3) 2 ?
P1 O1 1.523(3) . ?
P1 C1 1.779(5) 2 ?
P1 C1 1.779(5) . ?
P2 O2 1.516(3) . ?
P2 O2 1.516(3) 2 ?
P2 C2 1.780(5) 2 ?
P2 C2 1.780(5) . ?
P3 O3 1.497(4) . ?
P3 O4 1.506(3) . ?
P3 C4 1.780(6) . ?
P3 C3 1.791(5) . ?
O1 Rh1 2.304(3) 5 ?
O4 Rh1 2.060(3) 2 ?
C1 H1A 0.9800 . ?
C1 H1B 0.9800 . ?
C1 H1C 0.9800 . ?
C2 H2A 0.9800 . ?
C2 H2B 0.9800 . ?
C2 H2C 0.9800 . ?
C3 H3A 0.9800 . ?
C3 H3B 0.9800 . ?
C3 H3C 0.9800 . ?
C4 H4A 0.9800 . ?
C4 H4B 0.9800 . ?
C4 H4C 0.9800 . ?
